data_1575166
loop_
_publ_author_name
'Li, Huan'
'Zhou, Qi'
'Hou, Tianjiao'
'Yi, Zhenxin'
'Wang, Guixiang'
'Zhu, Long'
'Gao, Yuan'
'Zhang, Yu'
'Luo, Jun'

_publ_section_title
;
 Impact of stereochemistry in 3D energetic materials science: a case based
 on peripheral editing of the 2,4,10-trioxaadamantane backbone.
;
_journal_issue 34
_journal_name_full 'Chemical science'
_journal_page_first 15587
_journal_page_last 15596
_journal_paper_doi 10.1039/d5sc02800k
_journal_volume 16
_journal_year 2025
_chemical_formula_moiety 'C7 H6 N4 O13'
_chemical_formula_sum 'C7 H6 N4 O13'
_chemical_formula_weight 354.16
_space_group_crystal_system monoclinic
_space_group_IT_number 14
_space_group_name_Hall '-P 2yn'
_space_group_name_H-M_alt 'P 1 21/n 1'
_atom_sites_solution_hydrogens geom
_atom_sites_solution_primary dual
_audit_creation_date 2024-08-05
_audit_creation_method
;
Olex2 1.5
(compiled 2022.04.07 svn.rca3783a0 for OlexSys, GUI svn.r6498)
;
_audit_update_record
;
2025-02-19 deposited with the CCDC.	2025-07-21 downloaded from the CCDC.
;
_cell_angle_alpha 90
_cell_angle_beta 92.234(5)
_cell_angle_gamma 90
_cell_formula_units_Z 4
_cell_length_a 7.1632(9)
_cell_length_b 12.3721(13)
_cell_length_c 13.9868(18)
_cell_measurement_reflns_used 5005
_cell_measurement_temperature 294.80
_cell_measurement_theta_max 27.436
_cell_measurement_theta_min 2.199
_cell_volume 1238.6(3)
_computing_cell_refinement 'SAINT V8.40B (?, 2016)'
_computing_data_reduction 'SAINT V8.40B (?, 2016)'
_computing_molecular_graphics 'Olex2 1.5 (Dolomanov et al., 2009)'
_computing_publication_material 'Olex2 1.5 (Dolomanov et al., 2009)'
_computing_structure_refinement 'SHELXL 2018/3 (Sheldrick, 2015)'
_computing_structure_solution 'SHELXT 2018/2 (Sheldrick, 2018)'
_diffrn_ambient_temperature 294.80
_diffrn_measured_fraction_theta_full 0.992
_diffrn_measured_fraction_theta_max 0.986
_diffrn_measurement_device_type 'Bruker D8 VENTURE'
_diffrn_measurement_method '\f and \w scans'
_diffrn_radiation_type MoK\a
_diffrn_radiation_wavelength 0.71073
_diffrn_reflns_av_R_equivalents 0.0360
_diffrn_reflns_av_unetI/netI 0.0303
_diffrn_reflns_Laue_measured_fraction_full 0.992
_diffrn_reflns_Laue_measured_fraction_max 0.986
_diffrn_reflns_limit_h_max 9
_diffrn_reflns_limit_h_min -9
_diffrn_reflns_limit_k_max 16
_diffrn_reflns_limit_k_min -16
_diffrn_reflns_limit_l_max 11
_diffrn_reflns_limit_l_min -18
_diffrn_reflns_number 11483
_diffrn_reflns_point_group_measured_fraction_full 0.992
_diffrn_reflns_point_group_measured_fraction_max 0.986
_diffrn_reflns_theta_full 25.242
_diffrn_reflns_theta_max 27.540
_diffrn_reflns_theta_min 3.147
_diffrn_source_current 40.0
_diffrn_source_power 1.8
_diffrn_source_voltage 45.0
_diffrn_standards_number 0
_exptl_absorpt_coefficient_mu 0.189
_exptl_absorpt_correction_T_max 0.7456
_exptl_absorpt_correction_T_min 0.5890
_exptl_absorpt_correction_type multi-scan
_exptl_absorpt_process_details
;
SADABS-2016/2 (Bruker,2016/2) was used for absorption correction.
wR2(int) was 0.1057 before and 0.0510 after correction.
The Ratio of minimum to maximum transmission is 0.7900.
The \l/2 correction factor is Not present.
;
_exptl_crystal_colour colourless
_exptl_crystal_colour_primary colourless
_exptl_crystal_density_diffrn 1.899
_exptl_crystal_description block
_exptl_crystal_F_000 720
_exptl_crystal_size_max 0.13
_exptl_crystal_size_mid 0.12
_exptl_crystal_size_min 0.11
_refine_diff_density_max 0.326
_refine_diff_density_min -0.181
_refine_diff_density_rms 0.042
_refine_ls_extinction_method none
_refine_ls_goodness_of_fit_ref 1.040
_refine_ls_hydrogen_treatment constr
_refine_ls_matrix_type full
_refine_ls_number_parameters 217
_refine_ls_number_reflns 2824
_refine_ls_number_restraints 0
_refine_ls_restrained_S_all 1.040
_refine_ls_R_factor_all 0.0491
_refine_ls_R_factor_gt 0.0381
_refine_ls_shift/su_max 0.001
_refine_ls_shift/su_mean 0.000
_refine_ls_structure_factor_coef Fsqd
_refine_ls_weighting_details 'w=1/[\s^2^(Fo^2^)+(0.0400P)^2^+0.5483P] where P=(Fo^2^+2Fc^2^)/3'
_refine_ls_weighting_scheme calc
_refine_ls_wR_factor_gt 0.0906
_refine_ls_wR_factor_ref 0.0981
_reflns_Friedel_coverage 0.000
_reflns_number_gt 2345
_reflns_number_total 2824
_reflns_threshold_expression 'I > 2\s(I)'
_cod_data_source_file d5sc02800k2.cif
_cod_data_source_block lh_805_2_0m
_cod_depositor_comments 'Adding full bibliography for 1575161--1575167.cif.'
_cod_database_code 1575166
_shelx_shelxl_version_number 2018/3
_shelx_space_group_comment
;
The symmetry employed for this shelxl refinement is uniquely defined
by the following loop, which should always be used as a source of
symmetry information in preference to the above space-group names.
They are only intended as comments.
;
_shelx_estimated_absorpt_t_max 0.980
_shelx_estimated_absorpt_t_min 0.976
_olex2_refinement_description
;
1. Fixed Uiso
 At 1.2 times of:
  All C(H) groups
2.a Ternary CH refined with riding coordinates:
 C2(H2), C3(H3), C4(H4), C5(H5), C6(H6), C7(H7)
;
_olex2_submission_special_instructions 'No special instructions were received'

loop_
_space_group_symop_operation_xyz
'x, y, z'
'-x+1/2, y+1/2, -z+1/2'
'-x, -y, -z'
'x-1/2, -y-1/2, z-1/2'

loop_
_atom_site_label
_atom_site_type_symbol
_atom_site_fract_x
_atom_site_fract_y
_atom_site_fract_z
_atom_site_U_iso_or_equiv
_atom_site_adp_type
_atom_site_occupancy
_atom_site_site_symmetry_order
_atom_site_calc_flag
_atom_site_refinement_flags_posn
_atom_site_refinement_flags_adp
_atom_site_refinement_flags_occupancy
_atom_site_disorder_assembly
_atom_site_disorder_group
O1 O 0.0809(2) 0.44819(13) 0.08641(10) 0.0607(4) Uani 1 1 d . . . . .
N1 N 0.1389(2) 0.45152(11) 0.16827(11) 0.0354(3) Uani 1 1 d . . . . .
C1 C 0.2644(2) 0.54815(11) 0.19673(11) 0.0249(3) Uani 1 1 d . . . . .
O2 O 0.1032(2) 0.38805(11) 0.23073(10) 0.0544(4) Uani 1 1 d . . . . .
N2 N 0.12448(18) 0.63874(11) 0.21234(11) 0.0329(3) Uani 1 1 d . . . . .
C2 C 0.3831(2) 0.52193(12) 0.28755(10) 0.0258(3) Uani 1 1 d . . . . .
H2 H 0.303264 0.503581 0.340492 0.031 Uiso 1 1 calc R U . . .
O3 O 0.06724(19) 0.68784(12) 0.14205(11) 0.0532(4) Uani 1 1 d . . . . .
N3 N 0.7054(2) 0.65972(12) 0.45208(10) 0.0347(3) Uani 1 1 d . . . . .
C3 C 0.5095(2) 0.61809(11) 0.31413(10) 0.0229(3) Uani 1 1 d . . . . .
H3 H 0.436104 0.682546 0.328439 0.027 Uiso 1 1 calc R U . . .
O4 O 0.07839(18) 0.65390(13) 0.29359(10) 0.0535(4) Uani 1 1 d . . . . .
N4 N 0.7004(2) 0.79517(13) 0.05803(11) 0.0398(4) Uani 1 1 d . . . . .
C4 C 0.6375(2) 0.63824(12) 0.23125(10) 0.0240(3) Uani 1 1 d . . . . .
H4 H 0.725776 0.696449 0.247722 0.029 Uiso 1 1 calc R U . . .
O5 O 0.7836(2) 0.62438(13) 0.52282(10) 0.0609(4) Uani 1 1 d . . . . .
C5 C 0.5156(2) 0.67002(12) 0.14330(10) 0.0232(3) Uani 1 1 d . . . . .
H5 H 0.438501 0.733225 0.156869 0.028 Uiso 1 1 calc R U . . .
O6 O 0.6985(2) 0.75062(10) 0.42335(9) 0.0450(3) Uani 1 1 d . . . . .
C6 C 0.3937(2) 0.57301(12) 0.11471(10) 0.0253(3) Uani 1 1 d . . . . .
H6 H 0.320554 0.588161 0.055546 0.030 Uiso 1 1 calc R U . . .
O7 O 0.61208(16) 0.57881(9) 0.39860(7) 0.0306(3) Uani 1 1 d . . . . .
C7 C 0.6140(2) 0.45644(13) 0.18812(12) 0.0331(4) Uani 1 1 d . . . . .
H7 H 0.689096 0.392029 0.175989 0.040 Uiso 1 1 calc R U . . .
O8 O 0.49677(16) 0.43191(8) 0.26335(8) 0.0327(3) Uani 1 1 d . . . . .
O9 O 0.50645(16) 0.47908(9) 0.10382(8) 0.0330(3) Uani 1 1 d . . . . .
O10 O 0.73694(15) 0.54069(9) 0.21156(8) 0.0315(3) Uani 1 1 d . . . . .
O11 O 0.62588(16) 0.68878(10) 0.06117(8) 0.0346(3) Uani 1 1 d . . . . .
O12 O 0.7861(2) 0.80931(15) -0.01241(11) 0.0699(5) Uani 1 1 d . . . . .
O13 O 0.6700(2) 0.85472(11) 0.12258(10) 0.0517(4) Uani 1 1 d . . . . .

loop_
_atom_site_aniso_label
_atom_site_aniso_U_11
_atom_site_aniso_U_22
_atom_site_aniso_U_33
_atom_site_aniso_U_23
_atom_site_aniso_U_13
_atom_site_aniso_U_12
O1 0.0730(10) 0.0645(10) 0.0432(8) -0.0005(7) -0.0183(7) -0.0340(8)
N1 0.0343(7) 0.0324(7) 0.0394(8) -0.0018(6) -0.0003(6) -0.0094(6)
C1 0.0243(7) 0.0234(7) 0.0269(7) -0.0002(6) 0.0008(6) -0.0034(5)
O2 0.0635(9) 0.0467(8) 0.0527(8) 0.0129(6) -0.0016(7) -0.0288(7)
N2 0.0210(6) 0.0354(7) 0.0424(8) -0.0039(6) 0.0025(6) -0.0024(5)
C2 0.0293(7) 0.0254(7) 0.0229(7) 0.0024(6) 0.0024(6) -0.0017(6)
O3 0.0440(7) 0.0540(8) 0.0619(9) 0.0213(7) 0.0044(7) 0.0164(6)
N3 0.0370(7) 0.0409(8) 0.0257(7) -0.0009(6) -0.0048(6) -0.0059(6)
C3 0.0249(7) 0.0249(7) 0.0188(7) 0.0009(5) -0.0007(5) 0.0023(5)
O4 0.0356(7) 0.0804(10) 0.0445(8) -0.0200(7) 0.0023(6) 0.0134(7)
N4 0.0326(7) 0.0532(9) 0.0336(8) 0.0141(7) 0.0014(6) -0.0129(7)
C4 0.0223(7) 0.0261(7) 0.0238(7) -0.0011(6) 0.0035(5) -0.0002(5)
O5 0.0762(11) 0.0653(9) 0.0386(8) 0.0106(7) -0.0314(7) -0.0120(8)
C5 0.0238(7) 0.0278(7) 0.0183(6) 0.0009(5) 0.0050(5) -0.0014(5)
O6 0.0615(9) 0.0348(7) 0.0380(7) 0.0027(5) -0.0065(6) -0.0125(6)
C6 0.0276(7) 0.0280(7) 0.0204(7) -0.0005(6) 0.0004(6) 0.0002(6)
O7 0.0395(6) 0.0285(5) 0.0231(5) 0.0021(4) -0.0069(5) 0.0007(5)
C7 0.0360(9) 0.0292(8) 0.0341(8) -0.0046(6) 0.0002(7) 0.0094(6)
O8 0.0404(6) 0.0238(5) 0.0338(6) 0.0024(4) -0.0012(5) 0.0034(5)
O9 0.0403(6) 0.0322(6) 0.0265(6) -0.0084(5) 0.0009(5) 0.0053(5)
O10 0.0249(5) 0.0350(6) 0.0346(6) -0.0041(5) 0.0023(5) 0.0074(4)
O11 0.0399(6) 0.0406(6) 0.0242(6) 0.0013(5) 0.0120(5) -0.0069(5)
O12 0.0722(11) 0.0910(12) 0.0483(9) 0.0242(8) 0.0255(8) -0.0218(9)
O13 0.0587(9) 0.0466(8) 0.0499(8) -0.0019(7) 0.0041(7) -0.0242(7)

loop_
_atom_type_symbol
_atom_type_description
_atom_type_scat_dispersion_real
_atom_type_scat_dispersion_imag
_atom_type_scat_source
C C 0.0033 0.0016 'International Tables Vol C Tables 4.2.6.8 and 6.1.1.4'
H H 0.0000 0.0000 'International Tables Vol C Tables 4.2.6.8 and 6.1.1.4'
N N 0.0061 0.0033 'International Tables Vol C Tables 4.2.6.8 and 6.1.1.4'
O O 0.0106 0.0060 'International Tables Vol C Tables 4.2.6.8 and 6.1.1.4'

loop_
_geom_angle_atom_site_label_1
_geom_angle_atom_site_label_2
_geom_angle_atom_site_label_3
_geom_angle
_geom_angle_site_symmetry_1
_geom_angle_site_symmetry_3
_geom_angle_publ_flag
O1 N1 C1 116.70(14) . . ?
O1 N1 O2 126.16(15) . . ?
O2 N1 C1 117.09(14) . . ?
N2 C1 N1 103.12(11) . . ?
N2 C1 C2 112.50(12) . . ?
N2 C1 C6 112.28(12) . . ?
C2 C1 N1 110.43(12) . . ?
C6 C1 N1 109.03(12) . . ?
C6 C1 C2 109.29(12) . . ?
O3 N2 C1 117.07(14) . . ?
O4 N2 C1 116.95(14) . . ?
O4 N2 O3 125.97(15) . . ?
C1 C2 H2 110.7 . . ?
C3 C2 C1 109.85(11) . . ?
C3 C2 H2 110.7 . . ?
O8 C2 C1 105.73(11) . . ?
O8 C2 H2 110.7 . . ?
O8 C2 C3 109.06(12) . . ?
O5 N3 O7 112.14(14) . . ?
O6 N3 O5 129.22(15) . . ?
O6 N3 O7 118.64(13) . . ?
C2 C3 H3 111.4 . . ?
C4 C3 C2 108.01(11) . . ?
C4 C3 H3 111.4 . . ?
O7 C3 C2 102.31(11) . . ?
O7 C3 H3 111.4 . . ?
O7 C3 C4 111.90(11) . . ?
O12 N4 O11 111.52(16) . . ?
O13 N4 O11 117.97(13) . . ?
O13 N4 O12 130.51(17) . . ?
C3 C4 H4 110.0 . . ?
C3 C4 C5 108.14(11) . . ?
C5 C4 H4 110.0 . . ?
O10 C4 C3 109.03(11) . . ?
O10 C4 H4 110.0 . . ?
O10 C4 C5 109.50(11) . . ?
C4 C5 H5 110.9 . . ?
C6 C5 C4 108.10(11) . . ?
C6 C5 H5 110.9 . . ?
O11 C5 C4 111.65(12) . . ?
O11 C5 H5 110.9 . . ?
O11 C5 C6 104.11(11) . . ?
C1 C6 H6 110.6 . . ?
C5 C6 C1 108.49(11) . . ?
C5 C6 H6 110.6 . . ?
O9 C6 C1 106.10(11) . . ?
O9 C6 C5 110.33(12) . . ?
O9 C6 H6 110.6 . . ?
N3 O7 C3 114.26(11) . . ?
O8 C7 H7 107.6 . . ?
O8 C7 O9 110.25(13) . . ?
O9 C7 H7 107.6 . . ?
O10 C7 H7 107.6 . . ?
O10 C7 O8 112.06(12) . . ?
O10 C7 O9 111.53(13) . . ?
C7 O8 C2 111.83(11) . . ?
C7 O9 C6 111.43(11) . . ?
C7 O10 C4 111.11(11) . . ?
N4 O11 C5 113.13(12) . . ?

loop_
_geom_bond_atom_site_label_1
_geom_bond_atom_site_label_2
_geom_bond_distance
_geom_bond_site_symmetry_2
_geom_bond_publ_flag
O1 N1 1.2033(19) . ?
N1 C1 1.5391(19) . ?
N1 O2 1.2095(19) . ?
C1 N2 1.525(2) . ?
C1 C2 1.535(2) . ?
C1 C6 1.533(2) . ?
N2 O3 1.2134(19) . ?
N2 O4 1.2103(19) . ?
C2 H2 0.9800 . ?
C2 C3 1.532(2) . ?
C2 O8 1.4279(18) . ?
N3 O5 1.2000(18) . ?
N3 O6 1.1947(18) . ?
N3 O7 1.4036(17) . ?
C3 H3 0.9800 . ?
C3 C4 1.5263(19) . ?
C3 O7 1.4506(16) . ?
N4 O11 1.4218(19) . ?
N4 O12 1.194(2) . ?
N4 O13 1.192(2) . ?
C4 H4 0.9800 . ?
C4 C5 1.532(2) . ?
C4 O10 1.4336(17) . ?
C5 H5 0.9800 . ?
C5 C6 1.528(2) . ?
C5 O11 1.4383(17) . ?
C6 H6 0.9800 . ?
C6 O9 1.4268(18) . ?
C7 H7 0.9800 . ?
C7 O8 1.405(2) . ?
C7 O9 1.411(2) . ?
C7 O10 1.396(2) . ?

loop_
_geom_torsion_atom_site_label_1
_geom_torsion_atom_site_label_2
_geom_torsion_atom_site_label_3
_geom_torsion_atom_site_label_4
_geom_torsion
_geom_torsion_site_symmetry_1
_geom_torsion_site_symmetry_2
_geom_torsion_site_symmetry_3
_geom_torsion_site_symmetry_4
_geom_torsion_publ_flag
O1 N1 C1 N2 80.39(18) . . . . ?
O1 N1 C1 C2 -159.19(16) . . . . ?
O1 N1 C1 C6 -39.1(2) . . . . ?
N1 C1 N2 O3 -83.40(16) . . . . ?
N1 C1 N2 O4 95.44(15) . . . . ?
N1 C1 C2 C3 179.13(12) . . . . ?
N1 C1 C2 O8 61.60(15) . . . . ?
N1 C1 C6 C5 179.21(12) . . . . ?
N1 C1 C6 O9 -62.23(14) . . . . ?
C1 C2 C3 C4 -60.67(15) . . . . ?
C1 C2 C3 O7 -178.86(11) . . . . ?
C1 C2 O8 C7 60.62(15) . . . . ?
C1 C6 O9 C7 -60.48(15) . . . . ?
O2 N1 C1 N2 -97.39(17) . . . . ?
O2 N1 C1 C2 23.0(2) . . . . ?
O2 N1 C1 C6 143.12(15) . . . . ?
N2 C1 C2 C3 -66.25(15) . . . . ?
N2 C1 C2 O8 176.21(11) . . . . ?
N2 C1 C6 C5 65.58(15) . . . . ?
N2 C1 C6 O9 -175.87(11) . . . . ?
C2 C1 N2 O3 157.62(14) . . . . ?
C2 C1 N2 O4 -23.54(19) . . . . ?
C2 C1 C6 C5 -59.99(15) . . . . ?
C2 C1 C6 O9 58.56(14) . . . . ?
C2 C3 C4 C5 63.39(14) . . . . ?
C2 C3 C4 O10 -55.60(14) . . . . ?
C2 C3 O7 N3 -165.01(12) . . . . ?
C3 C2 O8 C7 -57.45(15) . . . . ?
C3 C4 C5 C6 -65.11(14) . . . . ?
C3 C4 C5 O11 -179.05(11) . . . . ?
C3 C4 O10 C7 59.07(15) . . . . ?
C4 C3 O7 N3 79.59(15) . . . . ?
C4 C5 C6 C1 63.02(15) . . . . ?
C4 C5 C6 O9 -52.82(15) . . . . ?
C4 C5 O11 N4 -84.26(15) . . . . ?
O5 N3 O7 C3 177.81(14) . . . . ?
C5 C4 O10 C7 -59.06(15) . . . . ?
C5 C6 O9 C7 56.85(16) . . . . ?
O6 N3 O7 C3 -2.3(2) . . . . ?
C6 C1 N2 O3 33.82(18) . . . . ?
C6 C1 N2 O4 -147.34(14) . . . . ?
C6 C1 C2 C3 59.20(15) . . . . ?
C6 C1 C2 O8 -58.34(14) . . . . ?
C6 C5 O11 N4 159.35(12) . . . . ?
O7 C3 C4 C5 175.25(11) . . . . ?
O7 C3 C4 O10 56.27(14) . . . . ?
O8 C2 C3 C4 54.78(14) . . . . ?
O8 C2 C3 O7 -63.41(14) . . . . ?
O8 C7 O9 C6 63.63(15) . . . . ?
O8 C7 O10 C4 -61.44(16) . . . . ?
O9 C7 O8 C2 -63.90(15) . . . . ?
O9 C7 O10 C4 62.70(16) . . . . ?
O10 C4 C5 C6 53.58(14) . . . . ?
O10 C4 C5 O11 -60.36(15) . . . . ?
O10 C7 O8 C2 60.96(16) . . . . ?
O10 C7 O9 C6 -61.53(16) . . . . ?
O11 C5 C6 C1 -178.13(11) . . . . ?
O11 C5 C6 O9 66.02(14) . . . . ?
O12 N4 O11 C5 -177.74(14) . . . . ?
O13 N4 O11 C5 2.2(2) . . . . ?
